data_4071260
loop_
_publ_author_name
'Mikhel, Igor S.'
'R\"uegger, Heinz'
'Butti, Pietro'
'Camponovo, Francesco'
'Huber, Dominik'
'Mezzetti, Antonio'

_publ_section_title
;
 A Chiral Phosphoramidite beyond Monodentate Coordination: Secondary
 \p-Interactions Turn a Dangling Aryl into a Two-, Four-, or Six-Electron
 Donor in d6and d8Complexes
;
_journal_issue 13
_journal_name_full Organometallics
_journal_page_first 2937
_journal_paper_doi 10.1021/om800064r
_journal_volume 27
_journal_year 2008
_chemical_formula_moiety 'C36 H30 Cl2 N O2 P Ru'
_chemical_formula_sum 'C36 H30 Cl2 N O2 P Ru'
_chemical_formula_weight 711.55
_chemical_melting_point ?
_chemical_name_common '[RuCl2(eta6-P*,kP)] (7)'
_chemical_name_systematic
; 
 ? 
;
_space_group_IT_number 14
_symmetry_cell_setting monoclinic
_symmetry_Int_Tables_number 14
_symmetry_space_group_name_Hall '-P 2ybc'
_symmetry_space_group_name_H-M 'P 1 21/c 1'
_atom_sites_solution_hydrogens geom
_atom_sites_solution_primary direct
_atom_sites_solution_secondary difmap
_audit_creation_method SHELXL-97
_cell_angle_alpha 90.00
_cell_angle_beta 107.3930(10)
_cell_angle_gamma 90.00
_cell_formula_units_Z 4
_cell_length_a 17.8778(11)
_cell_length_b 9.6153(6)
_cell_length_c 18.4977(11)
_cell_measurement_reflns_used 8555
_cell_measurement_temperature 200(2)
_cell_measurement_theta_max 28.11
_cell_measurement_theta_min 2.26
_cell_volume 3034.4(3)
_computing_cell_refinement 'Bruker SMART'
_computing_data_collection 'Bruker SMART'
_computing_data_reduction 'Bruker SAINT'
_computing_molecular_graphics 'Bruker SHELXTL'
_computing_publication_material 'Bruker SHELXTL'
_computing_structure_refinement 'SHELXL-97 (Sheldrick, 1997)'
_computing_structure_solution 'SHELXS-97 (Sheldrick, 1990)'
_diffrn_ambient_temperature 200(2)
_diffrn_measured_fraction_theta_full 1.000
_diffrn_measured_fraction_theta_max 1.000
_diffrn_measurement_device_type 'BRUKER APEX'
_diffrn_measurement_method '\w scans'
_diffrn_radiation_monochromator graphite
_diffrn_radiation_source 'fine-focus sealed tube'
_diffrn_radiation_type MoK\a
_diffrn_radiation_wavelength 0.71073
_diffrn_reflns_av_R_equivalents 0.0346
_diffrn_reflns_av_sigmaI/netI 0.0315
_diffrn_reflns_limit_h_max 22
_diffrn_reflns_limit_h_min -22
_diffrn_reflns_limit_k_max 12
_diffrn_reflns_limit_k_min -12
_diffrn_reflns_limit_l_max 23
_diffrn_reflns_limit_l_min -23
_diffrn_reflns_number 28232
_diffrn_reflns_theta_full 27.10
_diffrn_reflns_theta_max 27.10
_diffrn_reflns_theta_min 2.26
_exptl_absorpt_coefficient_mu 0.781
_exptl_absorpt_correction_T_max 0.9694
_exptl_absorpt_correction_T_min 0.7167
_exptl_absorpt_correction_type empirical
_exptl_absorpt_process_details 'Sadabs vers. 2.03'
_exptl_crystal_colour red
_exptl_crystal_density_diffrn 1.558
_exptl_crystal_density_meas ?
_exptl_crystal_density_method 'not measured'
_exptl_crystal_description platelet
_exptl_crystal_F_000 1448
_exptl_crystal_size_max 0.46
_exptl_crystal_size_mid 0.14
_exptl_crystal_size_min 0.04
_refine_diff_density_max 0.786
_refine_diff_density_min -0.326
_refine_diff_density_rms 0.073
_refine_ls_extinction_method none
_refine_ls_goodness_of_fit_ref 1.024
_refine_ls_hydrogen_treatment riding
_refine_ls_matrix_type full
_refine_ls_number_parameters 388
_refine_ls_number_reflns 6695
_refine_ls_number_restraints 0
_refine_ls_restrained_S_all 1.024
_refine_ls_R_factor_all 0.0375
_refine_ls_R_factor_gt 0.0321
_refine_ls_shift/su_max 0.001
_refine_ls_shift/su_mean 0.000
_refine_ls_structure_factor_coef Fsqd
_refine_ls_weighting_details 'calc w=1/[\s^2^(Fo^2^)+(0.0395P)^2^+2.0399P] where P=(Fo^2^+2Fc^2^)/3'
_refine_ls_weighting_scheme calc
_refine_ls_wR_factor_gt 0.0772
_refine_ls_wR_factor_ref 0.0806
_reflns_number_gt 5932
_reflns_number_total 6695
_reflns_threshold_expression >2sigma(I)
_cod_data_source_file om800064r-file002.cif
_cod_data_source_block 7
_cod_depositor_comments
;
The following automatic conversions were performed:

'_chemical_melting_point' value 'not measured' was changed to '?' -
the value is undefined or not given.

'_symmetry_cell_setting' value
'Monoclinic' changed to 'monoclinic' according to
/home/saulius/struct/CIF-dictionaries/cif_core.dic dictionary named
'cif_core.dic' version 2.4.1 from 2010-06-29.

Automatic conversion script
Id: cif_fix_values 1715 2011-07-08 13:25:40Z adriana 

The following automatic conversions were performed:

'_exptl_crystal_density_meas' value 'not measured' was changed to '?'
- the value is perceived as not measured.

Automatic conversion script
Id: cif_fix_values 3008 2015-01-20 13:52:24Z robertas 
;
_cod_original_sg_symbol_H-M 'P 21/c'
_cod_database_code 4071260

loop_
_symmetry_equiv_pos_as_xyz
'x, y, z'
'-x, y+1/2, -z+1/2'
'-x, -y, -z'
'x, -y-1/2, z-1/2'

loop_
_atom_site_label
_atom_site_type_symbol
_atom_site_fract_x
_atom_site_fract_y
_atom_site_fract_z
_atom_site_U_iso_or_equiv
_atom_site_adp_type
_atom_site_occupancy
_atom_site_symmetry_multiplicity
_atom_site_calc_flag
_atom_site_refinement_flags
Ru1 Ru 0.924283(10) 0.511011(17) 0.287219(10) 0.02042(6) Uani 1 1 d .
P1 P 0.81673(3) 0.38327(6) 0.28275(3) 0.01852(12) Uani 1 1 d .
Cl1 Cl 0.84420(3) 0.71436(6) 0.25650(3) 0.02954(13) Uani 1 1 d .
Cl2 Cl 0.90947(4) 0.47670(7) 0.15510(3) 0.03460(14) Uani 1 1 d .
O1 O 0.72915(8) 0.44727(15) 0.25722(8) 0.0207(3) Uani 1 1 d .
O2 O 0.80486(8) 0.24474(15) 0.22987(8) 0.0219(3) Uani 1 1 d .
N1 N 0.82456(10) 0.33694(19) 0.37100(10) 0.0216(4) Uani 1 1 d .
C1 C 0.96187(12) 0.4092(2) 0.39381(12) 0.0243(5) Uani 1 1 d .
C2 C 1.00887(13) 0.3537(3) 0.34992(13) 0.0289(5) Uani 1 1 d .
H2A H 1.0023 0.2543 0.3333 0.035 Uiso 1 1 calc R
C3 C 1.04877(14) 0.4463(3) 0.31559(15) 0.0353(6) Uani 1 1 d .
H3A H 1.0689 0.4110 0.2741 0.042 Uiso 1 1 calc R
C4 C 1.04955(14) 0.5918(3) 0.32890(15) 0.0354(6) Uani 1 1 d .
H4A H 1.0692 0.6565 0.2964 0.043 Uiso 1 1 calc R
C5 C 1.00715(14) 0.6440(3) 0.37468(14) 0.0328(5) Uani 1 1 d .
H5A H 0.9972 0.7464 0.3742 0.039 Uiso 1 1 calc R
C6 C 0.96322(13) 0.5549(3) 0.40800(13) 0.0276(5) Uani 1 1 d .
H6A H 0.9257 0.5958 0.4328 0.033 Uiso 1 1 calc R
C7 C 0.90560(13) 0.3181(2) 0.42166(13) 0.0262(5) Uani 1 1 d .
H7A H 0.9067 0.3529 0.4729 0.031 Uiso 1 1 calc R
C8 C 0.93281(15) 0.1666(3) 0.43091(17) 0.0404(6) Uani 1 1 d .
H8A H 0.8960 0.1111 0.4490 0.061 Uiso 1 1 calc R
H8B H 0.9852 0.1613 0.4677 0.061 Uiso 1 1 calc R
H8C H 0.9347 0.1303 0.3820 0.061 Uiso 1 1 calc R
C9 C 0.76023(13) 0.3392(2) 0.40732(13) 0.0256(5) Uani 1 1 d .
H9A H 0.7098 0.3469 0.3655 0.031 Uiso 1 1 calc R
C10 C 0.75643(16) 0.2043(3) 0.44948(15) 0.0367(6) Uani 1 1 d .
H10A H 0.7517 0.1254 0.4149 0.055 Uiso 1 1 calc R
H10B H 0.7109 0.2067 0.4685 0.055 Uiso 1 1 calc R
H10C H 0.8043 0.1943 0.4921 0.055 Uiso 1 1 calc R
C11 C 0.76733(13) 0.4704(3) 0.45588(13) 0.0263(5) Uani 1 1 d .
C12 C 0.76526(15) 0.4660(3) 0.53057(14) 0.0341(6) Uani 1 1 d .
H12A H 0.7579 0.3796 0.5524 0.041 Uiso 1 1 calc R
C13 C 0.77394(16) 0.5872(3) 0.57344(15) 0.0411(6) Uani 1 1 d .
H13A H 0.7719 0.5825 0.6241 0.049 Uiso 1 1 calc R
C14 C 0.78532(15) 0.7131(3) 0.54375(15) 0.0405(6) Uani 1 1 d .
H14A H 0.7931 0.7948 0.5740 0.049 Uiso 1 1 calc R
C15 C 0.78540(16) 0.7197(3) 0.46877(16) 0.0399(6) Uani 1 1 d .
H15A H 0.7921 0.8066 0.4471 0.048 Uiso 1 1 calc R
C16 C 0.77578(15) 0.5996(3) 0.42555(14) 0.0331(5) Uani 1 1 d .
H16A H 0.7749 0.6057 0.3741 0.040 Uiso 1 1 calc R
C17 C 0.74156(12) 0.1572(2) 0.22956(12) 0.0207(4) Uani 1 1 d .
C18 C 0.75917(14) 0.0309(2) 0.26872(13) 0.0262(5) Uani 1 1 d .
H18A H 0.8121 0.0045 0.2920 0.031 Uiso 1 1 calc R
C19 C 0.69956(15) -0.0536(2) 0.27305(13) 0.0291(5) Uani 1 1 d .
H19A H 0.7111 -0.1404 0.2985 0.035 Uiso 1 1 calc R
C20 C 0.62072(15) -0.0135(2) 0.24013(13) 0.0255(5) Uani 1 1 d .
C21 C 0.55829(15) -0.0944(3) 0.25036(13) 0.0314(5) Uani 1 1 d .
H21A H 0.5697 -0.1786 0.2784 0.038 Uiso 1 1 calc R
C22 C 0.48245(15) -0.0537(3) 0.22080(14) 0.0338(6) Uani 1 1 d .
H22A H 0.4415 -0.1082 0.2292 0.041 Uiso 1 1 calc R
C23 C 0.46469(14) 0.0690(3) 0.17788(14) 0.0310(5) Uani 1 1 d .
H23A H 0.4116 0.0966 0.1567 0.037 Uiso 1 1 calc R
C24 C 0.52339(13) 0.1492(2) 0.16631(13) 0.0251(5) Uani 1 1 d .
H24A H 0.5103 0.2315 0.1368 0.030 Uiso 1 1 calc R
C25 C 0.60334(13) 0.1118(2) 0.19749(12) 0.0216(4) Uani 1 1 d .
C26 C 0.66665(12) 0.1971(2) 0.19024(11) 0.0200(4) Uani 1 1 d .
C27 C 0.65413(12) 0.3282(2) 0.14568(12) 0.0200(4) Uani 1 1 d .
C28 C 0.61347(12) 0.3318(2) 0.06579(12) 0.0228(4) Uani 1 1 d .
C29 C 0.58218(14) 0.2112(2) 0.02372(13) 0.0277(5) Uani 1 1 d .
H29A H 0.5871 0.1238 0.0486 0.033 Uiso 1 1 calc R
C30 C 0.54491(16) 0.2194(3) -0.05251(14) 0.0368(6) Uani 1 1 d .
H30A H 0.5232 0.1377 -0.0796 0.044 Uiso 1 1 calc R
C31 C 0.53836(16) 0.3464(3) -0.09115(14) 0.0382(6) Uani 1 1 d .
H31A H 0.5130 0.3503 -0.1441 0.046 Uiso 1 1 calc R
C32 C 0.56838(15) 0.4636(3) -0.05266(14) 0.0327(5) Uani 1 1 d .
H32A H 0.5641 0.5493 -0.0792 0.039 Uiso 1 1 calc R
C33 C 0.60608(13) 0.4605(3) 0.02670(13) 0.0256(5) Uani 1 1 d .
C34 C 0.63687(13) 0.5826(2) 0.06728(14) 0.0290(5) Uani 1 1 d .
H34A H 0.6298 0.6694 0.0415 0.035 Uiso 1 1 calc R
C35 C 0.67648(13) 0.5781(2) 0.14261(13) 0.0266(5) Uani 1 1 d .
H35A H 0.6971 0.6606 0.1695 0.032 Uiso 1 1 calc R
C36 C 0.68619(12) 0.4491(2) 0.17976(12) 0.0203(4) Uani 1 1 d .

loop_
_atom_site_aniso_label
_atom_site_aniso_U_11
_atom_site_aniso_U_22
_atom_site_aniso_U_33
_atom_site_aniso_U_23
_atom_site_aniso_U_13
_atom_site_aniso_U_12
Ru1 0.01839(10) 0.02069(10) 0.02294(10) 0.00152(7) 0.00732(7) 0.00054(6)
P1 0.0181(3) 0.0187(3) 0.0192(3) -0.0002(2) 0.0063(2) 0.0014(2)
Cl1 0.0258(3) 0.0203(3) 0.0405(3) 0.0031(2) 0.0068(2) 0.0020(2)
Cl2 0.0439(4) 0.0369(3) 0.0265(3) 0.0018(2) 0.0159(3) 0.0038(3)
O1 0.0195(7) 0.0208(7) 0.0214(7) -0.0027(6) 0.0056(6) 0.0023(6)
O2 0.0220(8) 0.0212(7) 0.0243(8) -0.0022(6) 0.0099(6) 0.0017(6)
N1 0.0198(9) 0.0264(9) 0.0194(9) 0.0008(7) 0.0070(7) 0.0006(7)
C1 0.0179(10) 0.0286(12) 0.0226(11) 0.0038(9) 0.0005(8) 0.0004(9)
C2 0.0220(11) 0.0329(13) 0.0304(12) 0.0040(10) 0.0057(9) 0.0070(10)
C3 0.0204(12) 0.0488(15) 0.0385(14) 0.0073(12) 0.0117(10) 0.0086(11)
C4 0.0194(12) 0.0430(15) 0.0413(14) 0.0085(12) 0.0053(10) -0.0047(10)
C5 0.0286(13) 0.0302(13) 0.0319(13) 0.0007(10) -0.0025(10) -0.0064(10)
C6 0.0243(11) 0.0317(12) 0.0223(11) -0.0010(9) 0.0002(9) 0.0017(10)
C7 0.0238(11) 0.0298(12) 0.0234(11) 0.0050(9) 0.0044(9) 0.0005(9)
C8 0.0333(14) 0.0335(14) 0.0535(17) 0.0162(12) 0.0119(12) 0.0051(11)
C9 0.0237(11) 0.0318(12) 0.0242(11) -0.0014(9) 0.0116(9) -0.0027(9)
C10 0.0460(15) 0.0334(14) 0.0380(14) 0.0012(11) 0.0239(12) -0.0075(12)
C11 0.0192(11) 0.0350(13) 0.0259(12) -0.0037(10) 0.0086(9) 0.0004(9)
C12 0.0313(13) 0.0452(15) 0.0278(12) 0.0003(11) 0.0121(10) -0.0007(11)
C13 0.0388(15) 0.0584(18) 0.0280(13) -0.0089(12) 0.0129(11) 0.0030(13)
C14 0.0339(14) 0.0466(16) 0.0398(15) -0.0165(13) 0.0095(12) 0.0071(12)
C15 0.0435(16) 0.0346(14) 0.0423(15) -0.0065(12) 0.0141(12) 0.0043(12)
C16 0.0392(14) 0.0345(13) 0.0271(12) -0.0024(10) 0.0122(11) 0.0047(11)
C17 0.0240(11) 0.0194(10) 0.0209(10) -0.0040(8) 0.0098(9) -0.0001(8)
C18 0.0291(12) 0.0205(11) 0.0273(12) -0.0006(9) 0.0057(10) 0.0051(9)
C19 0.0396(14) 0.0190(11) 0.0286(12) 0.0022(9) 0.0100(10) 0.0018(10)
C20 0.0371(13) 0.0192(11) 0.0226(11) -0.0035(8) 0.0124(10) -0.0041(9)
C21 0.0450(15) 0.0248(12) 0.0274(12) -0.0008(9) 0.0157(11) -0.0084(11)
C22 0.0389(14) 0.0319(13) 0.0362(13) -0.0091(11) 0.0200(11) -0.0139(11)
C23 0.0274(12) 0.0315(13) 0.0374(13) -0.0101(11) 0.0147(10) -0.0057(10)
C24 0.0283(12) 0.0205(11) 0.0285(11) -0.0043(9) 0.0114(9) -0.0004(9)
C25 0.0263(11) 0.0194(10) 0.0213(10) -0.0047(8) 0.0105(9) -0.0012(9)
C26 0.0253(11) 0.0172(10) 0.0192(10) -0.0026(8) 0.0092(8) 0.0005(8)
C27 0.0187(10) 0.0209(10) 0.0225(10) 0.0016(8) 0.0094(8) 0.0009(8)
C28 0.0198(10) 0.0268(11) 0.0232(11) 0.0004(9) 0.0086(9) 0.0019(9)
C29 0.0307(12) 0.0282(12) 0.0251(11) -0.0012(9) 0.0097(10) 0.0017(10)
C30 0.0397(14) 0.0423(15) 0.0265(12) -0.0082(11) 0.0068(11) 0.0012(12)
C31 0.0378(14) 0.0542(17) 0.0196(11) -0.0006(11) 0.0038(10) 0.0064(12)
C32 0.0327(13) 0.0397(14) 0.0264(12) 0.0103(10) 0.0098(10) 0.0103(11)
C33 0.0201(11) 0.0323(12) 0.0251(11) 0.0045(9) 0.0079(9) 0.0051(9)
C34 0.0261(12) 0.0247(11) 0.0356(13) 0.0097(10) 0.0082(10) 0.0021(9)
C35 0.0225(11) 0.0208(11) 0.0351(13) 0.0026(9) 0.0065(9) -0.0001(9)
C36 0.0166(10) 0.0236(11) 0.0211(10) 0.0010(8) 0.0061(8) 0.0024(8)

loop_
_atom_type_symbol
_atom_type_description
_atom_type_scat_dispersion_real
_atom_type_scat_dispersion_imag
_atom_type_scat_source
C C 0.0033 0.0016 'International Tables Vol C Tables 4.2.6.8 and 6.1.1.4'
H H 0.0000 0.0000 'International Tables Vol C Tables 4.2.6.8 and 6.1.1.4'
N N 0.0061 0.0033 'International Tables Vol C Tables 4.2.6.8 and 6.1.1.4'
O O 0.0106 0.0060 'International Tables Vol C Tables 4.2.6.8 and 6.1.1.4'
P P 0.1023 0.0942 'International Tables Vol C Tables 4.2.6.8 and 6.1.1.4'
Ru Ru -1.2594 0.8363 'International Tables Vol C Tables 4.2.6.8 and 6.1.1.4'
Cl Cl 0.1484 0.1585 'International Tables Vol C Tables 4.2.6.8 and 6.1.1.4'

loop_
_geom_angle_atom_site_label_1
_geom_angle_atom_site_label_2
_geom_angle_atom_site_label_3
_geom_angle
C1 Ru1 C6 38.71(9)
C1 Ru1 C2 38.63(8)
C6 Ru1 C2 68.55(9)
C1 Ru1 C3 68.53(9)
C6 Ru1 C3 79.68(9)
C2 Ru1 C3 37.03(9)
C1 Ru1 C5 68.60(9)
C6 Ru1 C5 37.55(9)
C2 Ru1 C5 79.07(10)
C3 Ru1 C5 65.73(10)
C1 Ru1 P1 79.23(6)
C6 Ru1 P1 98.66(7)
C2 Ru1 P1 95.08(7)
C3 Ru1 P1 129.66(7)
C5 Ru1 P1 135.08(7)
C1 Ru1 C4 80.60(9)
C6 Ru1 C4 66.75(9)
C2 Ru1 C4 66.77(9)
C3 Ru1 C4 36.82(10)
C5 Ru1 C4 35.80(10)
P1 Ru1 C4 159.58(7)
C1 Ru1 Cl1 126.82(6)
C6 Ru1 Cl1 94.05(7)
C2 Ru1 Cl1 162.45(7)
C3 Ru1 Cl1 140.68(7)
C5 Ru1 Cl1 85.66(7)
P1 Ru1 Cl1 89.61(2)
C4 Ru1 Cl1 105.08(7)
C1 Ru1 Cl2 142.19(7)
C6 Ru1 Cl2 167.67(7)
C2 Ru1 Cl2 106.89(6)
C3 Ru1 Cl2 89.99(7)
C5 Ru1 Cl2 131.42(7)
P1 Ru1 Cl2 93.11(2)
C4 Ru1 Cl2 100.93(7)
Cl1 Ru1 Cl2 89.68(2)
O1 P1 O2 101.25(8)
O1 P1 N1 100.34(8)
O2 P1 N1 109.22(9)
O1 P1 Ru1 122.87(6)
O2 P1 Ru1 115.01(6)
N1 P1 Ru1 106.82(7)
C36 O1 P1 119.20(13)
C17 O2 P1 116.83(12)
C7 N1 C9 117.07(17)
C7 N1 P1 115.75(14)
C9 N1 P1 126.07(14)
C6 C1 C2 119.3(2)
C6 C1 C7 118.4(2)
C2 C1 C7 122.1(2)
C6 C1 Ru1 72.57(13)
C2 C1 Ru1 73.86(13)
C7 C1 Ru1 121.19(14)
C3 C2 C1 118.9(2)
C3 C2 Ru1 71.90(14)
C1 C2 Ru1 67.52(12)
C2 C3 C4 121.7(2)
C2 C3 Ru1 71.07(13)
C4 C3 Ru1 73.83(14)
C5 C4 C3 118.9(2)
C5 C4 Ru1 70.66(14)
C3 C4 Ru1 69.35(13)
C4 C5 C6 121.3(2)
C4 C5 Ru1 73.54(14)
C6 C5 Ru1 68.71(13)
C5 C6 C1 119.6(2)
C5 C6 Ru1 73.75(14)
C1 C6 Ru1 68.73(12)
N1 C7 C8 113.9(2)
N1 C7 C1 109.44(17)
C8 C7 C1 111.3(2)
N1 C9 C10 112.03(19)
N1 C9 C11 109.60(18)
C10 C9 C11 114.13(19)
C16 C11 C12 117.7(2)
C16 C11 C9 120.0(2)
C12 C11 C9 122.3(2)
C13 C12 C11 120.6(3)
C14 C13 C12 121.1(2)
C13 C14 C15 119.0(2)
C16 C15 C14 120.1(3)
C15 C16 C11 121.5(2)
C26 C17 C18 123.3(2)
C26 C17 O2 119.33(18)
C18 C17 O2 117.36(19)
C19 C18 C17 119.3(2)
C18 C19 C20 120.6(2)
C19 C20 C21 121.1(2)
C19 C20 C25 119.7(2)
C21 C20 C25 119.2(2)
C22 C21 C20 121.2(2)
C21 C22 C23 119.9(2)
C24 C23 C22 120.5(2)
C23 C24 C25 121.3(2)
C24 C25 C20 117.8(2)
C24 C25 C26 122.9(2)
C20 C25 C26 119.2(2)
C17 C26 C25 117.48(19)
C17 C26 C27 119.47(19)
C25 C26 C27 122.98(19)
C36 C27 C28 117.85(19)
C36 C27 C26 119.57(18)
C28 C27 C26 122.44(19)
C29 C28 C33 118.2(2)
C29 C28 C27 122.7(2)
C33 C28 C27 119.1(2)
C30 C29 C28 120.7(2)
C29 C30 C31 121.0(2)
C32 C31 C30 119.8(2)
C31 C32 C33 121.1(2)
C34 C33 C28 119.4(2)
C34 C33 C32 121.3(2)
C28 C33 C32 119.2(2)
C35 C34 C33 121.2(2)
C34 C35 C36 118.6(2)
C27 C36 C35 123.6(2)
C27 C36 O1 119.05(19)
C35 C36 O1 117.3(2)

loop_
_geom_bond_atom_site_label_1
_geom_bond_atom_site_label_2
_geom_bond_distance
Ru1 C1 2.123(2)
Ru1 C6 2.173(2)
Ru1 C2 2.207(2)
Ru1 C3 2.218(2)
Ru1 C5 2.239(2)
Ru1 P1 2.2622(6)
Ru1 C4 2.276(2)
Ru1 Cl1 2.3894(6)
Ru1 Cl2 2.4010(6)
P1 O1 1.6159(15)
P1 O2 1.6285(15)
P1 N1 1.6572(18)
O1 C36 1.409(2)
O2 C17 1.409(3)
N1 C7 1.483(3)
N1 C9 1.496(3)
C1 C6 1.425(3)
C1 C2 1.434(3)
C1 C7 1.534(3)
C2 C3 1.405(3)
C3 C4 1.420(4)
C4 C5 1.388(4)
C5 C6 1.422(3)
C7 C8 1.529(3)
C9 C10 1.525(3)
C9 C11 1.531(3)
C11 C16 1.390(3)
C11 C12 1.394(3)
C12 C13 1.392(4)
C13 C14 1.369(4)
C14 C15 1.389(4)
C15 C16 1.386(3)
C17 C26 1.374(3)
C17 C18 1.401(3)
C18 C19 1.362(3)
C19 C20 1.412(3)
C20 C21 1.419(3)
C20 C25 1.422(3)
C21 C22 1.359(4)
C22 C23 1.404(4)
C23 C24 1.370(3)
C24 C25 1.419(3)
C25 C26 1.436(3)
C26 C27 1.486(3)
C27 C36 1.364(3)
C27 C28 1.439(3)
C28 C29 1.415(3)
C28 C33 1.419(3)
C29 C30 1.370(3)
C30 C31 1.402(4)
C31 C32 1.355(4)
C32 C33 1.421(3)
C33 C34 1.414(3)
C34 C35 1.362(3)
C35 C36 1.404(3)
